data_7231064
loop_
_publ_author_name
'Huang, Ying'
'Huang, Yi-Xin'
'Sun, Jing'
'Yan, Chao-Guo'

_publ_section_title
;
 Diastereoselective synthesis of dispirooxindoles via [3+2] cycloaddition
 of azomethine ylides to 3-phenacylideneoxindoles and evaluation of their
 cytotoxicity
;
_journal_issue 42
_journal_name_full 'RSC Advances'
_journal_page_first 23990
_journal_paper_doi 10.1039/C8RA04375B
_journal_volume 8
_journal_year 2018
_chemical_formula_moiety 'C26 H25 N O8'
_chemical_formula_sum 'C26 H25 N O8'
_chemical_formula_weight 479.47
_space_group_crystal_system monoclinic
_space_group_IT_number 14
_space_group_name_Hall '-P 2ybc'
_space_group_name_H-M_alt 'P 1 21/c 1'
_symmetry_space_group_name_Hall '-P 2ybc'
_symmetry_space_group_name_H-M 'P 1 21/c 1'
_atom_sites_solution_hydrogens geom
_audit_creation_method SHELXL-2014/7
_audit_update_record
;
2017-06-15 deposited with the CCDC.
2018-06-27 downloaded from the CCDC.
;
_cell_angle_alpha 90
_cell_angle_beta 109.529(2)
_cell_angle_gamma 90
_cell_formula_units_Z 4
_cell_length_a 10.1470(9)
_cell_length_b 20.9021(16)
_cell_length_c 11.8600(9)
_cell_measurement_reflns_used 8766
_cell_measurement_temperature 296(2)
_cell_measurement_theta_max 26.81
_cell_measurement_theta_min 2.34
_cell_volume 2370.7(3)
_computing_cell_refinement 'Bruker SAINT'
_computing_data_collection 'Bruker APEX2'
_computing_data_reduction 'Bruker SAINT'
_computing_molecular_graphics 'Bruker SHELXTL'
_computing_publication_material 'Bruker SHELXTL'
_computing_structure_refinement 'SHELXL-2014/7 (Sheldrick, 2014)'
_computing_structure_solution 'SHELXS-97 (Sheldrick 2008)'
_diffrn_ambient_temperature 296(2)
_diffrn_measured_fraction_theta_full 0.996
_diffrn_measured_fraction_theta_max 0.996
_diffrn_measurement_device_type 'CCD area detector'
_diffrn_measurement_method 'phi and omega scans'
_diffrn_radiation_source 'fine-focus sealed tube'
_diffrn_radiation_type MoK\a
_diffrn_radiation_wavelength 0.71073
_diffrn_reflns_av_R_equivalents 0.0310
_diffrn_reflns_av_unetI/netI 0.0305
_diffrn_reflns_Laue_measured_fraction_full 0.996
_diffrn_reflns_Laue_measured_fraction_max 0.996
_diffrn_reflns_limit_h_max 12
_diffrn_reflns_limit_h_min -10
_diffrn_reflns_limit_k_max 21
_diffrn_reflns_limit_k_min -25
_diffrn_reflns_limit_l_max 14
_diffrn_reflns_limit_l_min -12
_diffrn_reflns_number 21159
_diffrn_reflns_point_group_measured_fraction_full 0.996
_diffrn_reflns_point_group_measured_fraction_max 0.996
_diffrn_reflns_theta_full 25.242
_diffrn_reflns_theta_max 25.999
_diffrn_reflns_theta_min 2.066
_exptl_absorpt_coefficient_mu 0.100
_exptl_absorpt_correction_T_max 0.974
_exptl_absorpt_correction_T_min 0.969
_exptl_absorpt_correction_type multi-scan
_exptl_absorpt_process_details sadabs
_exptl_crystal_colour colorless
_exptl_crystal_density_diffrn 1.343
_exptl_crystal_description block
_exptl_crystal_F_000 1008
_exptl_crystal_size_max 0.320
_exptl_crystal_size_mid 0.280
_exptl_crystal_size_min 0.260
_refine_diff_density_max 0.423
_refine_diff_density_min -0.242
_refine_diff_density_rms 0.058
_refine_ls_extinction_method none
_refine_ls_goodness_of_fit_ref 1.072
_refine_ls_hydrogen_treatment mixed
_refine_ls_matrix_type full
_refine_ls_number_parameters 320
_refine_ls_number_reflns 4651
_refine_ls_number_restraints 0
_refine_ls_restrained_S_all 1.072
_refine_ls_R_factor_all 0.0822
_refine_ls_R_factor_gt 0.0550
_refine_ls_shift/su_max 0.000
_refine_ls_shift/su_mean 0.000
_refine_ls_structure_factor_coef Fsqd
_refine_ls_weighting_details 'w=1/[\s^2^(Fo^2^)+(0.0967P)^2^+0.3599P] where P=(Fo^2^+2Fc^2^)/3'
_refine_ls_weighting_scheme calc
_refine_ls_wR_factor_gt 0.1555
_refine_ls_wR_factor_ref 0.1674
_reflns_Friedel_coverage 0.000
_reflns_number_gt 3275
_reflns_number_total 4651
_reflns_threshold_expression 'I > 2\s(I)'
_cod_data_source_file c8ra04375b2.cif
_cod_data_source_block 1a
_cod_database_code 7231064
_shelx_shelxl_version_number 2014/7
_shelx_space_group_comment
; 
The symmetry employed for this shelxl refinement is uniquely defined 
by the following loop, which should always be used as a source of 
symmetry information in preference to the above space-group names. 
They are only intended as comments. 
;
_shelx_estimated_absorpt_t_min 0.969
_shelx_estimated_absorpt_t_max 0.974

loop_
_space_group_symop_operation_xyz
'x, y, z'
'-x, y+1/2, -z+1/2'
'-x, -y, -z'
'x, -y-1/2, z-1/2'

loop_
_atom_site_label
_atom_site_type_symbol
_atom_site_fract_x
_atom_site_fract_y
_atom_site_fract_z
_atom_site_U_iso_or_equiv
_atom_site_adp_type
_atom_site_occupancy
_atom_site_site_symmetry_order
_atom_site_calc_flag
_atom_site_refinement_flags_posn
_atom_site_refinement_flags_adp
C1 C 0.4251(2) 0.71488(9) 0.09191(19) 0.0417(5) Uani 1 1 d . .
C2 C 0.3208(2) 0.72449(10) -0.02707(19) 0.0450(5) Uani 1 1 d . .
C3 C 0.2336(2) 0.77668(12) -0.0713(2) 0.0613(7) Uani 1 1 d . .
H3 H 0.2346 0.8119 -0.0232 0.074 Uiso 1 1 calc R U
C4 C 0.1464(3) 0.77454(15) -0.1876(3) 0.0786(9) Uani 1 1 d . .
H4 H 0.0866 0.8087 -0.2186 0.094 Uiso 1 1 calc R U
C5 C 0.1455(3) 0.72224(17) -0.2604(3) 0.0807(9) Uani 1 1 d . .
H5 H 0.0867 0.7226 -0.3396 0.097 Uiso 1 1 calc R U
C6 C 0.2303(3) 0.66979(13) -0.2172(2) 0.0639(7) Uani 1 1 d . .
H6 H 0.2289 0.6346 -0.2655 0.077 Uiso 1 1 calc R U
C7 C 0.3180(2) 0.67171(10) -0.09853(18) 0.0453(5) Uani 1 1 d . .
C8 C 0.4147(2) 0.62222(9) -0.02954(17) 0.0392(5) Uani 1 1 d . .
C9 C 0.48565(19) 0.64719(8) 0.09805(17) 0.0361(4) Uani 1 1 d . .
C10 C 0.64725(19) 0.64635(8) 0.13547(17) 0.0359(4) Uani 1 1 d . .
H10 H 0.6827 0.6709 0.2100 0.043 Uiso 1 1 calc R U
C11 C 0.70838(19) 0.67670(9) 0.04837(16) 0.0372(4) Uani 1 1 d . .
C12 C 0.7464(2) 0.74066(10) 0.06244(18) 0.0463(5) Uani 1 1 d . .
H12 H 0.7322 0.7638 0.1244 0.056 Uiso 1 1 calc R U
C13 C 0.8044(2) 0.77078(11) -0.01250(19) 0.0538(6) Uani 1 1 d . .
H13 H 0.8297 0.8137 -0.0008 0.065 Uiso 1 1 calc R U
C14 C 0.8250(2) 0.73745(12) -0.1046(2) 0.0557(6) Uani 1 1 d . .
H14 H 0.8660 0.7573 -0.1547 0.067 Uiso 1 1 calc R U
C15 C 0.7846(3) 0.67458(12) -0.1223(2) 0.0571(6) Uani 1 1 d . .
H15 H 0.7964 0.6523 -0.1862 0.068 Uiso 1 1 calc R U
C16 C 0.7268(2) 0.64383(10) -0.04713(19) 0.0480(5) Uani 1 1 d . .
H16 H 0.7003 0.6011 -0.0603 0.058 Uiso 1 1 calc R U
C17 C 0.6834(2) 0.57597(9) 0.16864(17) 0.0385(5) Uani 1 1 d . .
H17 H 0.6807 0.5517 0.0972 0.046 Uiso 1 1 calc R U
C18 C 0.8268(2) 0.56994(10) 0.26338(19) 0.0476(5) Uani 1 1 d . .
C19 C 1.0316(3) 0.50751(16) 0.3422(3) 0.0866(9) Uani 1 1 d . .
H19A H 1.0940 0.5410 0.3341 0.104 Uiso 1 1 calc R U
H19B H 1.0265 0.5098 0.4223 0.104 Uiso 1 1 calc R U
C20 C 1.0848(4) 0.44701(15) 0.3246(5) 0.1308(17) Uani 1 1 d . .
H20A H 1.0232 0.4139 0.3331 0.196 Uiso 1 1 calc R U
H20B H 1.1759 0.4410 0.3830 0.196 Uiso 1 1 calc R U
H20C H 1.0914 0.4452 0.2458 0.196 Uiso 1 1 calc R U
C21 C 0.46372(19) 0.60058(8) 0.19556(17) 0.0364(4) Uani 1 1 d . .
C22 C 0.3211(2) 0.56901(10) 0.14581(18) 0.0440(5) Uani 1 1 d . .
C23 C 0.0795(3) 0.59303(18) 0.0616(3) 0.0913(10) Uani 1 1 d . .
H23A H 0.0745 0.5707 -0.0104 0.137 Uiso 1 1 calc R U
H23B H 0.0189 0.6296 0.0420 0.137 Uiso 1 1 calc R U
H23C H 0.0509 0.5650 0.1133 0.137 Uiso 1 1 calc R U
C24 C 0.4805(2) 0.63694(9) 0.31251(18) 0.0448(5) Uani 1 1 d . .
H24A H 0.5764 0.6517 0.3462 0.054 Uiso 1 1 calc R U
H24B H 0.4205 0.6743 0.2940 0.054 Uiso 1 1 calc R U
C25 C 0.4458(2) 0.59775(10) 0.40458(18) 0.0451(5) Uani 1 1 d . .
C26 C 0.4911(4) 0.58539(14) 0.6129(2) 0.0818(9) Uani 1 1 d . .
H26A H 0.3939 0.5740 0.5867 0.123 Uiso 1 1 calc R U
H26B H 0.5105 0.6153 0.6779 0.123 Uiso 1 1 calc R U
H26C H 0.5470 0.5477 0.6393 0.123 Uiso 1 1 calc R U
N1 N 0.57403(17) 0.55209(8) 0.21521(15) 0.0445(4) Uani 1 1 d . .
H1 H 0.5750 0.5155 0.2486 0.33(4) Uiso 1 1 calc R .
O4 O 0.89127(17) 0.51731(8) 0.25362(16) 0.0668(5) Uani 1 1 d . .
O1 O 0.46200(18) 0.75465(6) 0.17073(15) 0.0585(4) Uani 1 1 d . .
O2 O 0.43448(16) 0.57025(7) -0.06602(13) 0.0551(4) Uani 1 1 d . .
O3 O 0.8791(2) 0.60891(11) 0.3382(2) 0.1144(9) Uani 1 1 d . .
O5 O 0.30006(18) 0.51342(7) 0.12407(17) 0.0692(5) Uani 1 1 d . .
O6 O 0.22138(15) 0.61377(7) 0.12165(14) 0.0547(4) Uani 1 1 d . .
O7 O 0.35486(19) 0.55914(9) 0.38363(15) 0.0717(5) Uani 1 1 d . .
O8 O 0.52448(19) 0.61442(8) 0.51438(14) 0.0656(5) Uani 1 1 d . .

loop_
_atom_site_aniso_label
_atom_site_aniso_U_11
_atom_site_aniso_U_22
_atom_site_aniso_U_33
_atom_site_aniso_U_23
_atom_site_aniso_U_13
_atom_site_aniso_U_12
C1 0.0407(11) 0.0338(10) 0.0565(12) 0.0023(9) 0.0240(10) 0.0006(9)
C2 0.0373(11) 0.0424(11) 0.0603(13) 0.0123(10) 0.0230(10) 0.0037(9)
C3 0.0477(14) 0.0530(14) 0.0879(18) 0.0262(13) 0.0289(13) 0.0103(11)
C4 0.0484(16) 0.085(2) 0.103(2) 0.0500(18) 0.0259(16) 0.0167(14)
C5 0.0468(16) 0.116(3) 0.0688(17) 0.0405(18) 0.0057(13) 0.0037(16)
C6 0.0463(14) 0.0873(18) 0.0537(14) 0.0116(12) 0.0107(11) -0.0016(13)
C7 0.0346(11) 0.0549(13) 0.0478(12) 0.0110(10) 0.0157(9) -0.0014(9)
C8 0.0333(10) 0.0403(11) 0.0450(11) -0.0009(9) 0.0145(9) -0.0024(8)
C9 0.0345(10) 0.0316(10) 0.0439(10) -0.0015(8) 0.0155(8) 0.0011(8)
C10 0.0330(10) 0.0349(10) 0.0403(10) -0.0024(8) 0.0130(8) 0.0011(8)
C11 0.0308(10) 0.0391(11) 0.0403(10) 0.0022(8) 0.0098(8) 0.0018(8)
C12 0.0493(13) 0.0438(12) 0.0425(11) -0.0010(9) 0.0109(10) -0.0061(9)
C13 0.0528(14) 0.0518(13) 0.0501(12) 0.0101(10) 0.0082(11) -0.0137(10)
C14 0.0423(13) 0.0701(16) 0.0542(13) 0.0210(12) 0.0155(11) 0.0027(11)
C15 0.0586(15) 0.0670(16) 0.0541(13) 0.0068(11) 0.0300(12) 0.0135(12)
C16 0.0501(13) 0.0441(12) 0.0535(12) -0.0014(9) 0.0222(10) 0.0051(10)
C17 0.0376(11) 0.0369(10) 0.0416(10) -0.0012(8) 0.0141(9) 0.0040(8)
C18 0.0469(13) 0.0448(12) 0.0496(12) -0.0029(10) 0.0140(10) 0.0100(10)
C19 0.0519(16) 0.108(2) 0.0850(19) -0.0017(17) 0.0027(14) 0.0312(16)
C20 0.069(2) 0.077(2) 0.203(5) -0.002(2) -0.011(2) 0.0291(18)
C21 0.0353(11) 0.0323(10) 0.0437(10) -0.0002(8) 0.0159(8) 0.0013(8)
C22 0.0455(12) 0.0434(12) 0.0467(11) -0.0033(9) 0.0200(9) -0.0066(10)
C23 0.0409(15) 0.126(3) 0.092(2) 0.0145(19) 0.0027(14) -0.0137(16)
C24 0.0472(12) 0.0409(11) 0.0499(12) -0.0045(9) 0.0212(10) -0.0049(9)
C25 0.0476(13) 0.0403(11) 0.0506(13) 0.0001(9) 0.0206(10) 0.0049(10)
C26 0.120(3) 0.0791(18) 0.0512(14) 0.0150(13) 0.0355(16) 0.0037(17)
N1 0.0432(10) 0.0390(9) 0.0567(10) 0.0122(8) 0.0240(8) 0.0084(7)
O4 0.0456(9) 0.0637(10) 0.0810(11) -0.0069(8) 0.0080(8) 0.0195(8)
O1 0.0723(11) 0.0351(8) 0.0709(10) -0.0072(8) 0.0278(9) 0.0026(7)
O2 0.0577(10) 0.0485(9) 0.0543(9) -0.0140(7) 0.0125(7) 0.0027(7)
O3 0.0863(15) 0.0993(16) 0.1084(16) -0.0499(14) -0.0330(13) 0.0411(12)
O5 0.0687(12) 0.0458(9) 0.0992(14) -0.0213(9) 0.0362(10) -0.0215(8)
O6 0.0344(8) 0.0593(10) 0.0668(10) 0.0091(7) 0.0120(7) 0.0006(7)
O7 0.0719(12) 0.0795(12) 0.0659(11) 0.0025(9) 0.0259(9) -0.0277(10)
O8 0.0813(12) 0.0672(11) 0.0460(9) -0.0005(8) 0.0183(8) -0.0109(9)

loop_
_atom_type_symbol
_atom_type_description
_atom_type_scat_dispersion_real
_atom_type_scat_dispersion_imag
_atom_type_scat_source
C C 0.0033 0.0016 'International Tables Vol C Tables 4.2.6.8 and 6.1.1.4'
H H 0.0000 0.0000 'International Tables Vol C Tables 4.2.6.8 and 6.1.1.4'
N N 0.0061 0.0033 'International Tables Vol C Tables 4.2.6.8 and 6.1.1.4'
O O 0.0106 0.0060 'International Tables Vol C Tables 4.2.6.8 and 6.1.1.4'

loop_
_geom_angle_atom_site_label_1
_geom_angle_atom_site_label_2
_geom_angle_atom_site_label_3
_geom_angle
O1 C1 C2 125.80(18)
O1 C1 C9 125.44(19)
C2 C1 C9 108.69(17)
C7 C2 C3 120.9(2)
C7 C2 C1 109.89(17)
C3 C2 C1 129.2(2)
C4 C3 C2 118.0(3)
C4 C3 H3 121.0
C2 C3 H3 121.0
C3 C4 C5 121.3(2)
C3 C4 H4 119.4
C5 C4 H4 119.4
C6 C5 C4 121.3(3)
C6 C5 H5 119.4
C4 C5 H5 119.4
C5 C6 C7 117.4(3)
C5 C6 H6 121.3
C7 C6 H6 121.3
C2 C7 C6 121.1(2)
C2 C7 C8 110.23(18)
C6 C7 C8 128.6(2)
O2 C8 C7 126.25(19)
O2 C8 C9 125.38(18)
C7 C8 C9 108.36(16)
C8 C9 C1 102.63(15)
C8 C9 C10 112.42(15)
C1 C9 C10 113.12(15)
C8 C9 C21 112.15(14)
C1 C9 C21 116.76(14)
C10 C9 C21 100.22(14)
C11 C10 C17 117.40(15)
C11 C10 C9 115.88(15)
C17 C10 C9 102.92(14)
C11 C10 H10 106.6
C17 C10 H10 106.6
C9 C10 H10 106.6
C12 C11 C16 117.84(18)
C12 C11 C10 118.96(17)
C16 C11 C10 123.20(17)
C13 C12 C11 121.8(2)
C13 C12 H12 119.1
C11 C12 H12 119.1
C14 C13 C12 119.7(2)
C14 C13 H13 120.1
C12 C13 H13 120.1
C13 C14 C15 119.5(2)
C13 C14 H14 120.2
C15 C14 H14 120.2
C14 C15 C16 121.1(2)
C14 C15 H15 119.4
C16 C15 H15 119.4
C15 C16 C11 119.9(2)
C15 C16 H16 120.0
C11 C16 H16 120.0
N1 C17 C18 110.39(16)
N1 C17 C10 105.90(15)
C18 C17 C10 110.91(16)
N1 C17 H17 109.9
C18 C17 H17 109.9
C10 C17 H17 109.9
O3 C18 O4 122.1(2)
O3 C18 C17 124.96(19)
O4 C18 C17 112.92(18)
C20 C19 O4 110.1(3)
C20 C19 H19A 109.6
O4 C19 H19A 109.6
C20 C19 H19B 109.6
O4 C19 H19B 109.6
H19A C19 H19B 108.2
C19 C20 H20A 109.5
C19 C20 H20B 109.5
H20A C20 H20B 109.5
C19 C20 H20C 109.5
H20A C20 H20C 109.5
H20B C20 H20C 109.5
N1 C21 C22 109.75(15)
N1 C21 C24 110.38(16)
C22 C21 C24 111.63(15)
N1 C21 C9 104.75(14)
C22 C21 C9 109.38(15)
C24 C21 C9 110.72(14)
O5 C22 O6 124.5(2)
O5 C22 C21 125.8(2)
O6 C22 C21 109.50(16)
O6 C23 H23A 109.5
O6 C23 H23B 109.5
H23A C23 H23B 109.5
O6 C23 H23C 109.5
H23A C23 H23C 109.5
H23B C23 H23C 109.5
C25 C24 C21 113.85(16)
C25 C24 H24A 108.8
C21 C24 H24A 108.8
C25 C24 H24B 108.8
C21 C24 H24B 108.8
H24A C24 H24B 107.7
O7 C25 O8 123.7(2)
O7 C25 C24 125.1(2)
O8 C25 C24 111.16(19)
O8 C26 H26A 109.5
O8 C26 H26B 109.5
H26A C26 H26B 109.5
O8 C26 H26C 109.5
H26A C26 H26C 109.5
H26B C26 H26C 109.5
C21 N1 C17 109.51(15)
C21 N1 H1 125.2
C17 N1 H1 125.2
C18 O4 C19 116.58(19)
C22 O6 C23 117.0(2)
C25 O8 C26 117.0(2)

loop_
_geom_bond_atom_site_label_1
_geom_bond_atom_site_label_2
_geom_bond_distance
C1 O1 1.213(2)
C1 C2 1.467(3)
C1 C9 1.534(3)
C2 C7 1.386(3)
C2 C3 1.392(3)
C3 C4 1.369(4)
C3 H3 0.9300
C4 C5 1.391(4)
C4 H4 0.9300
C5 C6 1.382(4)
C5 H5 0.9300
C6 C7 1.391(3)
C6 H6 0.9300
C7 C8 1.472(3)
C8 O2 1.211(2)
C8 C9 1.534(3)
C9 C10 1.549(3)
C9 C21 1.584(3)
C10 C11 1.511(3)
C10 C17 1.535(3)
C10 H10 0.9800
C11 C12 1.386(3)
C11 C16 1.390(3)
C12 C13 1.372(3)
C12 H12 0.9300
C13 C14 1.369(3)
C13 H13 0.9300
C14 C15 1.372(3)
C14 H14 0.9300
C15 C16 1.379(3)
C15 H15 0.9300
C16 H16 0.9300
C17 N1 1.482(3)
C17 C18 1.518(3)
C17 H17 0.9800
C18 O3 1.191(3)
C18 O4 1.305(2)
C19 C20 1.418(4)
C19 O4 1.474(3)
C19 H19A 0.9700
C19 H19B 0.9700
C20 H20A 0.9600
C20 H20B 0.9600
C20 H20C 0.9600
C21 N1 1.470(2)
C21 C22 1.519(3)
C21 C24 1.540(3)
C22 O5 1.194(2)
C22 O6 1.337(2)
C23 O6 1.443(3)
C23 H23A 0.9600
C23 H23B 0.9600
C23 H23C 0.9600
C24 C25 1.498(3)
C24 H24A 0.9700
C24 H24B 0.9700
C25 O7 1.188(3)
C25 O8 1.326(3)
C26 O8 1.454(3)
C26 H26A 0.9600
C26 H26B 0.9600
C26 H26C 0.9600
N1 H1 0.8600
